data_2005587
loop_
_publ_author_name
'Burgess, J.'
'Fawcett, J.'
'Russell, D. R.'
'Hider, R. C.'
'Hossain, M. B.'
'Stoner, C. R.'
'van der Helm, D.'

_publ_section_title
;
 Two Polymorphic Forms of 3-Hydroxy-2-methyl-4H-pyran-4-one (Maltol)
;
_journal_issue 11
_journal_name_full 'Acta Crystallographica Section C'
_journal_page_first 2917
_journal_page_last 2920
_journal_paper_doi 10.1107/S0108270196007081
_journal_volume 52
_journal_year 1996
_chemical_formula_iupac 'C6 H6 O3'
_chemical_formula_structural 'C5 H2 O (CH3) (OH) (O)'
_chemical_formula_sum 'C6 H6 O3'
_chemical_formula_weight 126.11
_space_group_IT_number 29
_symmetry_cell_setting orthorhombic
_symmetry_space_group_name_Hall 'P 2c -2ac'
_symmetry_space_group_name_H-M 'P c a 21'
_cell_angle_alpha 90.00
_cell_angle_beta 90.00
_cell_angle_gamma 90.00
_cell_formula_units_Z 8
_cell_length_a 7.134(1)
_cell_length_b 12.152(2)
_cell_length_c 13.304(1)
_cell_measurement_temperature 293(2)
_cell_volume 1153.4(3)
_exptl_crystal_density_diffrn 1.453
_cod_depositor_comments
;
The following automatic conversions were performed:
'_symmetry_cell_setting' value 'Orthorhombic' changed to 'orthorhombic'
according to '/home/saulius/struct/CIF-dictionaries/cif_core.dic'
dictionary named 'cif_core.dic' version 2.4.1 from 2010-06-29.

Automatic conversion script
Id: cif_fix_enum 1527 2010-12-29 10:47:43Z saulius 
;
_cod_database_code 2005587

loop_
_symmetry_equiv_pos_as_xyz
'x, y, z'
'-x, -y, z+1/2'
'x+1/2, -y, z'
'-x+1/2, y, z+1/2'

loop_
_atom_site_label
_atom_site_occupancy
_atom_site_fract_x
_atom_site_fract_y
_atom_site_fract_z
_atom_site_U_iso_or_equiv
O1A 1 0.2134(3) 0.5948(2) 0.5621(2) 0.0531(6)
H1A 1 0.2332(54) 0.6623(33) 0.5598(31) 0.074(11)
O2A 1 0.1517(3) 0.73941(15) 0.7191(2) 0.0553(6)
O3A 1 0.0906(3) 0.41124(15) 0.7623(2) 0.0470(5)
C1A 1 0.1887(5) 0.3624(3) 0.5975(3) 0.0547(8)
H1AC 1 0.2397(68) 0.3916(36) 0.5346(39) 0.105(16)
H1AB 1 0.0791(67) 0.3167(41) 0.5924(40) 0.111(16)
H1AA 1 0.2825(71) 0.3127(34) 0.6245(38) 0.094(14)
C2A 1 0.1470(4) 0.4507(2) 0.6710(2) 0.0399(6)
C3A 1 0.1627(4) 0.5603(2) 0.6546(2) 0.0376(6)
C4A 1 0.1291(4) 0.6384(2) 0.7343(2) 0.0391(6)
C5A 1 0.0717(4) 0.5912(2) 0.8281(2) 0.0447(6)
H5A 1 0.0402(42) 0.6366(27) 0.8847(28) 0.052(8)
C6A 1 0.0530(4) 0.4831(2) 0.8370(2) 0.0478(7)
H6A 1 0.0127(43) 0.4433(24) 0.8975(26) 0.046(8)
O1B 1 0.1688(4) 0.9359(2) 0.8214(2) 0.0596(7)
H1B 1 0.1619(56) 0.8700(38) 0.8219(38) 0.089(15)
O2B 1 0.1717(3) 0.78859(15) 0.9773(2) 0.0536(6)
O3B 1 0.1092(3) 1.1131(2) 1.0343(2) 0.0535(6)
C1B 1 0.1383(8) 1.1684(3) 0.8642(4) 0.0675(11)
H1BC 1 0.0372(65) 1.2107(38) 0.8727(41) 0.109(18)
H1BB 1 0.2451(75) 1.2098(38) 0.8712(44) 0.122(18)
H1BA 1 0.1430(56) 1.1423(38) 0.7951(37) 0.086(15)
C2B 1 0.1320(4) 1.0771(2) 0.9381(2) 0.0443(7)
C3B 1 0.1482(4) 0.9691(2) 0.9174(2) 0.0401(6)
C4B 1 0.1483(4) 0.8877(2) 0.9972(2) 0.0394(6)
C5B 1 0.1200(5) 0.9318(3) 1.0956(2) 0.0501(8)
H5B 1 0.1202(47) 0.8860(28) 1.1443(26) 0.054(10)
C6B 1 0.1011(5) 1.0393(3) 1.1093(2) 0.0550(8)
H6B 1 0.0720(45) 1.0725(26) 1.1709(28) 0.051(8)
